data_1526618
loop_
_publ_author_name
'Khrustalev, V.N.'
'Andreev, G.B.'
'Antipin, M.Yu.'
'Budantseva, N.A.'
'Fedoseev, A.M.'
'Shirokova, I.B.'

_publ_section_title
;
 Synthesis and crystal structure of rubidium uranyl dimolybdate Rb2 U O2
 (Mo O4)2 * (H2 O)
;
_journal_name_full 'Zhurnal Neorganicheskoi Khimii'
_journal_page_first 1996
_journal_page_last 1998
_journal_volume 45
_journal_year 2000
_chemical_formula_sum 'H2 Mo2 O11 Rb2 U'
_chemical_name_systematic 'Rb2 (U O2) (Mo O4)2 (H2 O)'
_space_group_IT_number 14
_symmetry_space_group_name_Hall '-P 2ybc'
_symmetry_space_group_name_H-M 'P 1 21/c 1'
_cell_angle_alpha 90
_cell_angle_beta 96.69
_cell_angle_gamma 90
_cell_formula_units_Z 4
_cell_length_a 7.967
_cell_length_b 10.956
_cell_length_c 13.679
_cell_volume 1185.861
_citation_journal_id_ASTM ZNOKAQ
_cod_data_source_file Khrustalev_ZNOKAQ_2000_844.cif
_cod_data_source_block H2Mo2O11Rb2U1
_cod_original_formula_sum 'H2 Mo2 O11 Rb2 U1'
_cod_database_code 1526618

loop_
_symmetry_equiv_pos_as_xyz
x,y,z
-x,y+1/2,-z+1/2
-x,-y,-z
x,-y-1/2,z-1/2

loop_
_atom_site_label
_atom_site_type_symbol
_atom_site_fract_x
_atom_site_fract_y
_atom_site_fract_z
_atom_site_occupancy
_atom_site_U_iso_or_equiv
Rb2 Rb+1 0.0536 0.165 0.9151 1 0.0
Rb1 Rb+1 0.7621 0.421 0.1225 1 0.0
Mo1 Mo+6 0.4941 0.1046 0.0946 1 0.0
U1 U+6 0.5236 0.2348 0.8501 1 0.0
O4 O-2 0.137 0.12 0.55 1 0.0
O5 O-2 0.278 0.108 0.0906 1 0.0
O6 O-2 0.577 0.223 0.0233 1 0.0
O3 O-2 0.331 -0.092 0.591 1 0.0
O10 O-2 0.311 0.309 0.862 1 0.0
O11 O-2 0.969 0.191 0.159 1 0.0
O9 O-2 0.715 0.16 0.837 1 0.0
O1 O-2 0.093 0.002 0.724 1 0.0
O7 O-2 0.579 0.14 0.2177 1 0.0
O2 O-2 0.4 0.133 0.712 1 0.0
O8 O-2 0.573 -0.051 0.0832 1 0.0
Mo2 Mo+6 0.2413 0.0392 0.6454 1 0.0
